data_7714343
loop_
_publ_author_name
'Kumar, Krishna'
'Sahani, Raj Kumar'
'Garai, Somenath'
'Bhattacharya, Subrato'

_publ_section_title
;
 Synthesis and Structural Features of Indium(III)
 furan-2-thiocarboxylates: Efficient Catalytic Activity Toward
 Multicomponent Reactions via Knoevenagel Condensation
;
_journal_name_full 'Dalton Transactions'
_journal_paper_doi 10.1039/D3DT02681G
_journal_year 2023
_chemical_formula_moiety 'C11 H8 O4 S2'
_chemical_formula_sum 'C11 H8 O4 S2'
_chemical_formula_weight 268.29
_space_group_crystal_system monoclinic
_space_group_IT_number 15
_space_group_name_Hall '-C 2yc'
_space_group_name_H-M_alt 'C 1 2/c 1'
_atom_sites_solution_hydrogens geom
_atom_sites_solution_primary dual
_audit_creation_date 2022-10-05
_audit_creation_method
;
Olex2 1.5
(compiled 2022.04.07 svn.rca3783a0 for OlexSys, GUI svn.r6498)
;
_audit_update_record
;
2022-10-04 deposited with the CCDC.	2023-10-28 downloaded from the CCDC.
;
_cell_angle_alpha 90
_cell_angle_beta 114.289(8)
_cell_angle_gamma 90
_cell_formula_units_Z 4
_cell_length_a 22.181(5)
_cell_length_b 4.3683(9)
_cell_length_c 13.630(3)
_cell_measurement_reflns_used 3673
_cell_measurement_temperature 273.15
_cell_measurement_theta_max 26.18
_cell_measurement_theta_min 3.06
_cell_volume 1203.8(5)
_computing_cell_refinement 'SAINT V8.38A (Bruker, 2018)'
_computing_data_reduction 'SAINT V8.38A (Bruker, 2018)'
_computing_molecular_graphics 'Olex2 1.5 (Dolomanov et al., 2009)'
_computing_publication_material 'Olex2 1.5 (Dolomanov et al., 2009)'
_computing_structure_refinement 'SHELXL 2019/2 (Sheldrick, 2015)'
_computing_structure_solution 'SHELXT 2018/2 (Sheldrick, 2018)'
_diffrn_ambient_temperature 273.15
_diffrn_measured_fraction_theta_full 0.973
_diffrn_measured_fraction_theta_max 0.973
_diffrn_measurement_device_type 'Bruker APEX-II CCD'
_diffrn_measurement_method '\f and \w scans'
_diffrn_radiation_monochromator graphite
_diffrn_radiation_type MoK\a
_diffrn_radiation_wavelength 0.71073
_diffrn_reflns_av_R_equivalents 0.0633
_diffrn_reflns_av_unetI/netI 0.0384
_diffrn_reflns_Laue_measured_fraction_full 0.973
_diffrn_reflns_Laue_measured_fraction_max 0.973
_diffrn_reflns_limit_h_max 26
_diffrn_reflns_limit_h_min -26
_diffrn_reflns_limit_k_max 5
_diffrn_reflns_limit_k_min -5
_diffrn_reflns_limit_l_max 16
_diffrn_reflns_limit_l_min -15
_diffrn_reflns_number 7386
_diffrn_reflns_point_group_measured_fraction_full 0.973
_diffrn_reflns_point_group_measured_fraction_max 0.973
_diffrn_reflns_theta_full 24.993
_diffrn_reflns_theta_max 24.993
_diffrn_reflns_theta_min 4.503
_diffrn_source_current 1.0
_diffrn_source_power 0.05
_diffrn_source_voltage 50.0
_diffrn_standards_number 0
_exptl_absorpt_coefficient_mu 0.440
_exptl_absorpt_correction_T_max 0.7454
_exptl_absorpt_correction_T_min 0.4524
_exptl_absorpt_correction_type multi-scan
_exptl_absorpt_process_details
;
SADABS-2008/1 (Bruker,2008) was used for absorption correction.
wR2(int) was 0.1722 before and 0.0948 after correction.
The Ratio of minimum to maximum transmission is 0.6069.
The \l/2 correction factor is 0.0015.
;
_exptl_crystal_colour Colourless
_exptl_crystal_density_diffrn 1.480
_exptl_crystal_description rod-shape
_exptl_crystal_F_000 552
_refine_diff_density_max 0.508
_refine_diff_density_min -0.324
_refine_diff_density_rms 0.067
_refine_ls_extinction_method none
_refine_ls_goodness_of_fit_ref 1.071
_refine_ls_hydrogen_treatment constr
_refine_ls_matrix_type full
_refine_ls_number_parameters 78
_refine_ls_number_reflns 1035
_refine_ls_number_restraints 30
_refine_ls_restrained_S_all 1.136
_refine_ls_R_factor_all 0.0882
_refine_ls_R_factor_gt 0.0799
_refine_ls_shift/su_max 0.000
_refine_ls_shift/su_mean 0.000
_refine_ls_structure_factor_coef Fsqd
_refine_ls_weighting_details 'w=1/[\s^2^(Fo^2^)+(0.1365P)^2^+2.5641P] where P=(Fo^2^+2Fc^2^)/3'
_refine_ls_weighting_scheme calc
_refine_ls_wR_factor_gt 0.2327
_refine_ls_wR_factor_ref 0.2438
_reflns_Friedel_coverage 0.000
_reflns_number_gt 874
_reflns_number_total 1035
_reflns_threshold_expression 'I > 2\s(I)'
_cod_data_source_file d3dt02681g2.cif
_cod_data_source_block sad
_cod_database_code 7714343
_shelx_shelxl_version_number 2019/2
_shelx_space_group_comment
;
The symmetry employed for this shelxl refinement is uniquely defined
by the following loop, which should always be used as a source of
symmetry information in preference to the above space-group names.
They are only intended as comments.
;
_olex2_refinement_description
;
1. Fixed Uiso
 At 1.2 times of:
  All C(H) groups, All C(H,H) groups
2. Rigid body (RIGU) restrains
 C4, C5, C6, O2, C3
 with sigma for 1-2 distances of 0.001 and sigma for 1-3 distances of 0.002
3. Others
 Fixed Sof: H1A(0.5) H1B(0.5)
4.a Secondary CH2 refined with riding coordinates:
 C1(H1A,H1B)
4.b Aromatic/amide H refined with riding coordinates:
 C4(H4), C5(H5), C6(H6)
;
_olex2_submission_special_instructions 'No special instructions were received'

loop_
_space_group_symop_operation_xyz
'x, y, z'
'-x, y, -z+1/2'
'x+1/2, y+1/2, z'
'-x+1/2, y+1/2, -z+1/2'
'-x, -y, -z'
'x, -y, z-1/2'
'-x+1/2, -y+1/2, -z'
'x+1/2, -y+1/2, z-1/2'

loop_
_atom_site_label
_atom_site_type_symbol
_atom_site_fract_x
_atom_site_fract_y
_atom_site_fract_z
_atom_site_U_iso_or_equiv
_atom_site_adp_type
_atom_site_occupancy
_atom_site_site_symmetry_order
_atom_site_calc_flag
_atom_site_refinement_flags_posn
_atom_site_refinement_flags_adp
_atom_site_refinement_flags_occupancy
_atom_site_disorder_assembly
_atom_site_disorder_group
S1 S 0.48249(7) 0.4455(3) 0.62994(10) 0.0763(7) Uani 1 1 d . . . . .
O1 O 0.3720(2) 0.4306(11) 0.6572(3) 0.1070(15) Uani 1 1 d . . . . .
C2 C 0.3989(3) 0.3487(12) 0.6004(4) 0.0738(13) Uani 1 1 d . . . . .
C3 C 0.3670(2) 0.1622(12) 0.5052(3) 0.0701(11) Uani 1 1 d . . . . .
C4 C 0.3953(3) 0.0763(12) 0.4391(4) 0.0771(12) Uani 1 1 d . . . . .
H4 H 0.437442 0.118596 0.443628 0.093 Uiso 1 1 calc R U . . .
O2 O 0.3045(2) 0.0558(12) 0.4717(4) 0.1140(15) Uani 1 1 d . . . . .
C1 C 0.500000 0.6644(16) 0.750000 0.092(2) Uani 1 2 d S T P . .
H1A H 0.537613 0.795745 0.761807 0.110 Uiso 0.5 1 calc R U P . .
H1B H 0.462387 0.795745 0.738194 0.110 Uiso 0.5 1 calc R U P . .
C5 C 0.3422(4) -0.1007(17) 0.3583(6) 0.1118(18) Uani 1 1 d . . . . .
H5 H 0.345388 -0.195656 0.299563 0.134 Uiso 1 1 calc R U . . .
C6 C 0.2920(4) -0.1089(19) 0.3779(6) 0.1162(18) Uani 1 1 d . . . . .
H6 H 0.252662 -0.208692 0.336590 0.139 Uiso 1 1 calc R U . . .

loop_
_atom_site_aniso_label
_atom_site_aniso_U_11
_atom_site_aniso_U_22
_atom_site_aniso_U_33
_atom_site_aniso_U_23
_atom_site_aniso_U_13
_atom_site_aniso_U_12
S1 0.1009(11) 0.0708(10) 0.0659(9) 0.0053(5) 0.0429(7) 0.0013(6)
O1 0.123(3) 0.135(4) 0.087(3) 0.006(2) 0.067(3) 0.039(3)
C2 0.096(3) 0.074(3) 0.064(3) 0.022(2) 0.046(2) 0.030(2)
C3 0.0787(19) 0.076(2) 0.063(2) 0.0199(17) 0.0368(16) 0.0265(17)
C4 0.089(2) 0.088(3) 0.066(2) 0.0140(18) 0.0440(18) 0.027(2)
O2 0.090(2) 0.143(4) 0.113(3) 0.002(2) 0.0448(19) 0.006(2)
C1 0.152(7) 0.050(3) 0.079(4) 0.000 0.053(5) 0.000
C5 0.123(3) 0.114(4) 0.090(3) -0.001(3) 0.036(2) 0.016(3)
C6 0.118(3) 0.120(4) 0.101(3) 0.012(3) 0.035(2) 0.020(3)

loop_
_atom_type_symbol
_atom_type_description
_atom_type_scat_dispersion_real
_atom_type_scat_dispersion_imag
_atom_type_scat_source
C C 0.0033 0.0016 'International Tables Vol C Tables 4.2.6.8 and 6.1.1.4'
H H 0.0000 0.0000 'International Tables Vol C Tables 4.2.6.8 and 6.1.1.4'
O O 0.0106 0.0060 'International Tables Vol C Tables 4.2.6.8 and 6.1.1.4'
S S 0.1246 0.1234 'International Tables Vol C Tables 4.2.6.8 and 6.1.1.4'

loop_
_geom_angle_atom_site_label_1
_geom_angle_atom_site_label_2
_geom_angle_atom_site_label_3
_geom_angle
_geom_angle_site_symmetry_1
_geom_angle_site_symmetry_3
_geom_angle_publ_flag
C2 S1 C1 98.48(17) . . ?
O1 C2 S1 121.8(5) . . ?
O1 C2 C3 123.5(5) . . ?
C3 C2 S1 114.7(3) . . ?
C4 C3 C2 124.5(5) . . ?
C4 C3 O2 112.0(5) . . ?
O2 C3 C2 123.6(4) . . ?
C3 C4 H4 129.3 . . ?
C3 C4 C5 101.5(5) . . ?
C5 C4 H4 129.3 . . ?
C3 O2 C6 106.1(5) . . ?
S1 C1 S1 115.6(4) 2_656 . ?
S1 C1 H1A 108.4 2_656 . ?
S1 C1 H1A 108.4 . . ?
S1 C1 H1B 108.4 2_656 . ?
S1 C1 H1B 108.4 . . ?
H1A C1 H1B 107.4 . . ?
C4 C5 H5 124.2 . . ?
C6 C5 C4 111.6(7) . . ?
C6 C5 H5 124.2 . . ?
O2 C6 H6 125.6 . . ?
C5 C6 O2 108.9(8) . . ?
C5 C6 H6 125.6 . . ?

loop_
_geom_bond_atom_site_label_1
_geom_bond_atom_site_label_2
_geom_bond_distance
_geom_bond_site_symmetry_2
_geom_bond_publ_flag
S1 C2 1.779(6) . ?
S1 C1 1.794(4) . ?
O1 C2 1.210(6) . ?
C2 C3 1.447(8) . ?
C3 C4 1.347(6) . ?
C3 O2 1.350(7) . ?
C4 H4 0.9300 . ?
C4 C5 1.459(9) . ?
O2 C6 1.392(9) . ?
C1 H1A 0.9700 . ?
C1 H1B 0.9700 . ?
C5 H5 0.9300 . ?
C5 C6 1.247(11) . ?
C6 H6 0.9300 . ?

loop_
_geom_torsion_atom_site_label_1
_geom_torsion_atom_site_label_2
_geom_torsion_atom_site_label_3
_geom_torsion_atom_site_label_4
_geom_torsion
_geom_torsion_site_symmetry_1
_geom_torsion_site_symmetry_2
_geom_torsion_site_symmetry_3
_geom_torsion_site_symmetry_4
_geom_torsion_publ_flag
S1 C2 C3 C4 -3.2(6) . . . . ?
S1 C2 C3 O2 177.5(4) . . . . ?
O1 C2 C3 C4 177.9(5) . . . . ?
O1 C2 C3 O2 -1.5(8) . . . . ?
C2 S1 C1 S1 79.03(15) . . . 2_656 ?
C2 C3 C4 C5 -179.5(5) . . . . ?
C2 C3 O2 C6 179.4(5) . . . . ?
C3 C4 C5 C6 0.1(8) . . . . ?
C3 O2 C6 C5 0.1(8) . . . . ?
C4 C3 O2 C6 0.0(6) . . . . ?
C4 C5 C6 O2 -0.2(9) . . . . ?
O2 C3 C4 C5 -0.1(6) . . . . ?
C1 S1 C2 O1 -0.5(5) . . . . ?
C1 S1 C2 C3 -179.5(4) . . . . ?
